data_7042282
loop_
_publ_author_name
'Barman, Milan Kr'
'Baishya, Ashim'
'Nembenna, Sharanappa'

_publ_section_title
;
 Magnesium amide catalyzed selective hydroboration of esters.
;
_journal_issue 13
_journal_name_full 'Dalton transactions (Cambridge, England : 2003)'
_journal_page_first 4152
_journal_page_last 4156
_journal_paper_doi 10.1039/c7dt00556c
_journal_volume 46
_journal_year 2017
_chemical_formula_moiety 'C33 H58 Mg N4 O Si2'
_chemical_formula_sum 'C33 H58 Mg N4 O Si2'
_chemical_formula_weight 607.32
_space_group_crystal_system monoclinic
_space_group_IT_number 15
_space_group_name_Hall '-C 2yc'
_space_group_name_H-M_alt 'C 1 2/c 1'
_symmetry_space_group_name_Hall '-C 2yc'
_symmetry_space_group_name_H-M 'C 1 2/c 1'
_atom_sites_solution_hydrogens geom
_audit_creation_date 2015-09-25
_audit_creation_method
;
Olex2 1.2-beta
(compiled 2015.01.26 svn.r3150 for OlexSys, GUI svn.r4998)
;
_audit_update_record
;
2016-09-26 deposited with the CCDC.
2017-02-23 downloaded from the CCDC.
;
_cell_angle_alpha 90
_cell_angle_beta 117.992(5)
_cell_angle_gamma 90
_cell_formula_units_Z 8
_cell_length_a 30.059(5)
_cell_length_b 19.808(5)
_cell_length_c 15.024(5)
_cell_measurement_reflns_used 9982
_cell_measurement_temperature 100
_cell_measurement_theta_max 30.03
_cell_measurement_theta_min 2.52
_cell_volume 7899(4)
_computing_cell_refinement 'SAINT v7.68A (Bruker, 2009)'
_computing_data_reduction 'SAINT v7.68A (Bruker, 2009)'
_computing_molecular_graphics 'Olex2 (Dolomanov et al., 2009)'
_computing_publication_material 'Olex2 (Dolomanov et al., 2009)'
_computing_structure_refinement 'ShelXL (Sheldrick, 2008)'
_diffrn_ambient_temperature 100
_diffrn_measured_fraction_theta_full 0.999
_diffrn_measured_fraction_theta_max 0.993
_diffrn_measurement_device_type 'Bruker APEX-II CCD'
_diffrn_measurement_method '\f and \w scans'
_diffrn_radiation_monochromator graphite
_diffrn_radiation_type MoK\a
_diffrn_radiation_wavelength 0.71069
_diffrn_reflns_av_R_equivalents 0.0573
_diffrn_reflns_av_unetI/netI 0.0395
_diffrn_reflns_Laue_measured_fraction_full 0.999
_diffrn_reflns_Laue_measured_fraction_max 0.993
_diffrn_reflns_limit_h_max 42
_diffrn_reflns_limit_h_min -42
_diffrn_reflns_limit_k_max 28
_diffrn_reflns_limit_k_min -28
_diffrn_reflns_limit_l_max 21
_diffrn_reflns_limit_l_min -21
_diffrn_reflns_number 78753
_diffrn_reflns_point_group_measured_fraction_full 0.999
_diffrn_reflns_point_group_measured_fraction_max 0.993
_diffrn_reflns_theta_full 25.240
_diffrn_reflns_theta_max 30.585
_diffrn_reflns_theta_min 1.283
_diffrn_standards_number 0
_exptl_absorpt_coefficient_mu 0.133
_exptl_absorpt_correction_T_max 0.7461
_exptl_absorpt_correction_T_min 0.6253
_exptl_absorpt_correction_type multi-scan
_exptl_absorpt_process_details
;
SADABS-2008/1 (Bruker,2008) was used for absorption correction.
wR2(int) was 0.0788 before and 0.0531 after correction.
The Ratio of minimum to maximum transmission is 0.8381.
The \l/2 correction factor is 0.0015.
;
_exptl_crystal_colour colourless
_exptl_crystal_colour_primary colourless
_exptl_crystal_density_diffrn 1.021
_exptl_crystal_description block
_exptl_crystal_F_000 2656
_exptl_crystal_size_max 0.26
_exptl_crystal_size_mid 0.23
_exptl_crystal_size_min 0.2
_refine_diff_density_max 0.459
_refine_diff_density_min -0.251
_refine_diff_density_rms 0.059
_refine_ls_extinction_method none
_refine_ls_goodness_of_fit_ref 1.063
_refine_ls_hydrogen_treatment constr
_refine_ls_matrix_type full
_refine_ls_number_parameters 384
_refine_ls_number_reflns 12074
_refine_ls_number_restraints 0
_refine_ls_restrained_S_all 1.063
_refine_ls_R_factor_all 0.0643
_refine_ls_R_factor_gt 0.0440
_refine_ls_shift/su_max 0.002
_refine_ls_shift/su_mean 0.000
_refine_ls_structure_factor_coef Fsqd
_refine_ls_weighting_details 'w=1/[\s^2^(Fo^2^)+(0.0740P)^2^+0.9980P] where P=(Fo^2^+2Fc^2^)/3'
_refine_ls_weighting_scheme calc
_refine_ls_wR_factor_gt 0.1234
_refine_ls_wR_factor_ref 0.1316
_reflns_Friedel_coverage 0.000
_reflns_number_gt 8923
_reflns_number_total 12074
_reflns_threshold_expression 'I > 2\s(I)'
_cod_data_source_file c7dt00556c2.cif
_cod_data_source_block sn_mb_290
_cod_depositor_comments 'Adding full bibliography for 7042282--7042283.cif.'
_cod_database_code 7042282
_shelx_space_group_comment
;
The symmetry employed for this shelxl refinement is uniquely defined
by the following loop, which should always be used as a source of
symmetry information in preference to the above space-group names.
They are only intended as comments.
;
_olex2_refinement_description
;
1. Fixed Uiso
 At 1.2 times of:
  All C(H) groups, All C(H,H) groups
 At 1.5 times of:
  All C(H,H,H) groups
2.a Ternary CH refined with riding coordinates:
 C18(H18), C21(H21)
2.b Secondary CH2 refined with riding coordinates:
 C33(H33A,H33B), C30(H30A,H30B), C31(H31A,H31B), C32(H32A,H32B)
2.c Aromatic/amide H refined with riding coordinates:
 C15(H15), C13(H13), C5(H5), C14(H14), C7(H7), C6(H6)
2.d Idealised Me refined as rotating group:
 C12(H12A,H12B,H12C), C17(H17A,H17B,H17C), C20(H20A,H20B,H20C), C22(H22A,H22B,
 H22C), C4(H4A,H4B,H4C), C9(H9A,H9B,H9C), C19(H19A,H19B,H19C), C29(H29A,H29B,
 H29C), C23(H23A,H23B,H23C), C27(H27A,H27B,H27C), C26(H26A,H26B,H26C), C24(H24A,
 H24B,H24C), C25(H25A,H25B,H25C), C28(H28A,H28B,H28C)
;
_shelx_shelxl_version_number 2014/7
_olex2_submission_special_instructions 'No special instructions were received'

loop_
_space_group_symop_operation_xyz
'x, y, z'
'-x, y, -z+1/2'
'x+1/2, y+1/2, z'
'-x+1/2, y+1/2, -z+1/2'
'-x, -y, -z'
'x, -y, z-1/2'
'-x+1/2, -y+1/2, -z'
'x+1/2, -y+1/2, z-1/2'

loop_
_atom_site_label
_atom_site_type_symbol
_atom_site_fract_x
_atom_site_fract_y
_atom_site_fract_z
_atom_site_U_iso_or_equiv
_atom_site_adp_type
_atom_site_occupancy
_atom_site_site_symmetry_order
_atom_site_calc_flag
_atom_site_refinement_flags_posn
Si1 Si 0.79623(2) 0.26721(2) 0.80789(3) 0.02364(9) Uani 1 1 d .
Si2 Si 0.80294(2) 0.12129(2) 0.87148(3) 0.02350(9) Uani 1 1 d .
Mg1 Mg 0.70982(2) 0.16879(2) 0.66871(3) 0.01893(9) Uani 1 1 d .
O1 O 0.73058(3) 0.12084(4) 0.57415(7) 0.02528(19) Uani 1 1 d .
N3 N 0.56488(3) 0.18661(5) 0.56438(8) 0.0224(2) Uani 1 1 d .
N1 N 0.64564(3) 0.22935(5) 0.59042(7) 0.02025(19) Uani 1 1 d .
N4 N 0.77470(3) 0.18682(5) 0.79141(7) 0.02048(19) Uani 1 1 d .
N2 N 0.64345(3) 0.12685(5) 0.65320(7) 0.01908(19) Uani 1 1 d .
C10 C 0.62850(4) 0.09176(6) 0.71718(8) 0.0207(2) Uani 1 1 d .
C1 C 0.61681(4) 0.18181(6) 0.60176(8) 0.0188(2) Uani 1 1 d .
C11 C 0.61972(4) 0.02182(6) 0.70542(9) 0.0241(2) Uani 1 1 d .
C33 C 0.78203(5) 0.11595(7) 0.58936(10) 0.0288(3) Uani 1 1 d .
H33A H 0.8061 0.1350 0.6556 0.035 Uiso 1 1 calc R
H33B H 0.7857 0.1405 0.5357 0.035 Uiso 1 1 calc R
C2 C 0.62592(4) 0.27840(6) 0.51234(9) 0.0230(2) Uani 1 1 d .
C16 C 0.62622(5) 0.12560(7) 0.79744(9) 0.0257(3) Uani 1 1 d .
C18 C 0.53471(4) 0.12438(7) 0.52342(10) 0.0266(3) Uani 1 1 d .
H18 H 0.5595 0.0879 0.5328 0.032 Uiso 1 1 calc R
C3 C 0.62762(5) 0.34727(6) 0.53718(11) 0.0290(3) Uani 1 1 d .
C8 C 0.60792(5) 0.25956(7) 0.41106(10) 0.0285(3) Uani 1 1 d .
C21 C 0.54259(5) 0.25248(7) 0.56771(11) 0.0305(3) Uani 1 1 d .
H21 H 0.5715 0.2846 0.5999 0.037 Uiso 1 1 calc R
C12 C 0.62714(5) -0.01716(7) 0.62744(10) 0.0302(3) Uani 1 1 d .
H12A H 0.6096 0.0058 0.5622 0.045 Uiso 1 1 calc GR
H12B H 0.6134 -0.0628 0.6216 0.045 Uiso 1 1 calc GR
H12C H 0.6632 -0.0199 0.6477 0.045 Uiso 1 1 calc GR
C17 C 0.64380(5) 0.19780(7) 0.82263(11) 0.0334(3) Uani 1 1 d .
H17A H 0.6796 0.2006 0.8411 0.050 Uiso 1 1 calc GR
H17B H 0.6388 0.2131 0.8793 0.050 Uiso 1 1 calc GR
H17C H 0.6244 0.2265 0.7638 0.050 Uiso 1 1 calc GR
C15 C 0.60983(5) 0.09060(8) 0.85717(10) 0.0337(3) Uani 1 1 d .
H15 H 0.6069 0.1137 0.9096 0.040 Uiso 1 1 calc R
C20 C 0.49942(5) 0.12816(8) 0.40958(11) 0.0378(3) Uani 1 1 d .
H20A H 0.4698 0.1554 0.3969 0.057 Uiso 1 1 calc GR
H20B H 0.4887 0.0825 0.3829 0.057 Uiso 1 1 calc GR
H20C H 0.5172 0.1489 0.3762 0.057 Uiso 1 1 calc GR
C13 C 0.60406(5) -0.01136(7) 0.76773(10) 0.0309(3) Uani 1 1 d .
H13 H 0.5976 -0.0585 0.7594 0.037 Uiso 1 1 calc R
C30 C 0.70348(5) 0.06561(7) 0.50734(10) 0.0312(3) Uani 1 1 d .
H30A H 0.6944 0.0768 0.4366 0.037 Uiso 1 1 calc R
H30B H 0.6724 0.0550 0.5117 0.037 Uiso 1 1 calc R
C5 C 0.60858(6) 0.39477(7) 0.45977(13) 0.0389(3) Uani 1 1 d .
H5 H 0.6092 0.4412 0.4761 0.047 Uiso 1 1 calc R
C22 C 0.51719(6) 0.25185(9) 0.63590(15) 0.0462(4) Uani 1 1 d .
H22A H 0.4841 0.2301 0.6003 0.069 Uiso 1 1 calc GR
H22B H 0.5130 0.2983 0.6531 0.069 Uiso 1 1 calc GR
H22C H 0.5383 0.2267 0.6978 0.069 Uiso 1 1 calc GR
C4 C 0.64881(6) 0.37022(7) 0.64500(12) 0.0379(3) Uani 1 1 d .
H4A H 0.6508 0.3317 0.6877 0.057 Uiso 1 1 calc GR
H4B H 0.6268 0.4049 0.6499 0.057 Uiso 1 1 calc GR
H4C H 0.6826 0.3890 0.6676 0.057 Uiso 1 1 calc GR
C9 C 0.61004(6) 0.18739(8) 0.38201(11) 0.0344(3) Uani 1 1 d .
H9A H 0.6447 0.1760 0.3978 0.052 Uiso 1 1 calc GR
H9B H 0.5879 0.1816 0.3096 0.052 Uiso 1 1 calc GR
H9C H 0.5989 0.1575 0.4197 0.052 Uiso 1 1 calc GR
C19 C 0.50509(5) 0.09965(8) 0.57656(12) 0.0366(3) Uani 1 1 d .
H19A H 0.5265 0.1018 0.6497 0.055 Uiso 1 1 calc GR
H19B H 0.4943 0.0529 0.5567 0.055 Uiso 1 1 calc GR
H19C H 0.4754 0.1283 0.5574 0.055 Uiso 1 1 calc GR
C29 C 0.76180(5) 0.04444(7) 0.82373(11) 0.0320(3) Uani 1 1 d .
H29A H 0.7296 0.0530 0.8232 0.048 Uiso 1 1 calc GR
H29B H 0.7786 0.0060 0.8679 0.048 Uiso 1 1 calc GR
H29C H 0.7558 0.0342 0.7552 0.048 Uiso 1 1 calc GR
C23 C 0.50667(5) 0.28337(8) 0.46548(13) 0.0425(4) Uani 1 1 d .
H23A H 0.5221 0.2813 0.4208 0.064 Uiso 1 1 calc GR
H23B H 0.5000 0.3306 0.4748 0.064 Uiso 1 1 calc GR
H23C H 0.4750 0.2580 0.4354 0.064 Uiso 1 1 calc GR
C14 C 0.59778(5) 0.02266(8) 0.84111(10) 0.0364(3) Uani 1 1 d .
H14 H 0.5853 -0.0003 0.8803 0.044 Uiso 1 1 calc R
C31 C 0.73981(6) 0.00735(8) 0.54437(12) 0.0388(3) Uani 1 1 d .
H31A H 0.7338 -0.0241 0.4886 0.047 Uiso 1 1 calc R
H31B H 0.7367 -0.0178 0.5982 0.047 Uiso 1 1 calc R
C32 C 0.79129(6) 0.04046(8) 0.58499(14) 0.0454(4) Uani 1 1 d .
H32A H 0.8062 0.0317 0.5397 0.055 Uiso 1 1 calc R
H32B H 0.8144 0.0230 0.6530 0.055 Uiso 1 1 calc R
C7 C 0.58908(6) 0.30917(8) 0.33628(11) 0.0390(3) Uani 1 1 d .
H7 H 0.5761 0.2964 0.2676 0.047 Uiso 1 1 calc R
C27 C 0.81513(7) 0.13722(8) 1.00346(11) 0.0434(4) Uani 1 1 d .
H27A H 0.8381 0.1756 1.0314 0.065 Uiso 1 1 calc GR
H27B H 0.8304 0.0970 1.0446 0.065 Uiso 1 1 calc GR
H27C H 0.7833 0.1474 1.0037 0.065 Uiso 1 1 calc GR
C6 C 0.58897(6) 0.37608(9) 0.36026(14) 0.0457(4) Uani 1 1 d .
H6 H 0.5754 0.4092 0.3085 0.055 Uiso 1 1 calc R
C26 C 0.77345(6) 0.31991(8) 0.88160(12) 0.0415(4) Uani 1 1 d .
H26A H 0.7365 0.3207 0.8471 0.062 Uiso 1 1 calc GR
H26B H 0.7863 0.3660 0.8873 0.062 Uiso 1 1 calc GR
H26C H 0.7856 0.3006 0.9491 0.062 Uiso 1 1 calc GR
C24 C 0.77434(5) 0.30763(8) 0.68099(12) 0.0370(3) Uani 1 1 d .
H24A H 0.7897 0.2844 0.6446 0.056 Uiso 1 1 calc GR
H24B H 0.7843 0.3553 0.6899 0.056 Uiso 1 1 calc GR
H24C H 0.7376 0.3043 0.6423 0.056 Uiso 1 1 calc GR
C25 C 0.86668(5) 0.27413(8) 0.87452(14) 0.0418(4) Uani 1 1 d .
H25A H 0.8800 0.2538 0.9417 0.063 Uiso 1 1 calc GR
H25B H 0.8764 0.3218 0.8811 0.063 Uiso 1 1 calc GR
H25C H 0.8804 0.2504 0.8356 0.063 Uiso 1 1 calc GR
C28 C 0.86550(5) 0.09607(8) 0.88156(13) 0.0421(4) Uani 1 1 d .
H28A H 0.8619 0.0892 0.8139 0.063 Uiso 1 1 calc GR
H28B H 0.8770 0.0541 0.9202 0.063 Uiso 1 1 calc GR
H28C H 0.8902 0.1318 0.9158 0.063 Uiso 1 1 calc GR

loop_
_atom_site_aniso_label
_atom_site_aniso_U_11
_atom_site_aniso_U_22
_atom_site_aniso_U_33
_atom_site_aniso_U_23
_atom_site_aniso_U_13
_atom_site_aniso_U_12
Si1 0.01836(15) 0.02104(16) 0.02903(18) -0.00195(13) 0.00905(13) -0.00286(12)
Si2 0.02230(16) 0.02373(17) 0.02074(16) 0.00143(13) 0.00700(13) -0.00191(12)
Mg1 0.01607(18) 0.01943(19) 0.02043(19) -0.00156(15) 0.00786(15) -0.00128(14)
O1 0.0222(4) 0.0281(4) 0.0260(4) -0.0065(4) 0.0118(3) -0.0012(3)
N3 0.0153(4) 0.0227(5) 0.0274(5) -0.0002(4) 0.0086(4) -0.0010(4)
N1 0.0171(4) 0.0194(5) 0.0233(5) 0.0004(4) 0.0087(4) -0.0007(3)
N4 0.0175(4) 0.0211(5) 0.0211(5) -0.0010(4) 0.0076(4) -0.0020(4)
N2 0.0174(4) 0.0193(5) 0.0191(4) -0.0006(4) 0.0074(4) -0.0021(3)
C10 0.0152(5) 0.0246(6) 0.0193(5) 0.0016(4) 0.0057(4) -0.0022(4)
C1 0.0171(5) 0.0198(5) 0.0185(5) -0.0026(4) 0.0075(4) -0.0016(4)
C11 0.0188(5) 0.0246(6) 0.0235(6) 0.0017(5) 0.0054(4) -0.0031(4)
C33 0.0263(6) 0.0352(7) 0.0310(7) -0.0013(5) 0.0185(5) 0.0000(5)
C2 0.0166(5) 0.0228(6) 0.0296(6) 0.0040(5) 0.0109(4) 0.0011(4)
C16 0.0215(5) 0.0329(7) 0.0205(6) -0.0013(5) 0.0080(4) -0.0019(5)
C18 0.0177(5) 0.0284(6) 0.0279(6) 0.0002(5) 0.0059(5) -0.0054(4)
C3 0.0233(6) 0.0227(6) 0.0421(7) 0.0028(5) 0.0162(5) 0.0012(5)
C8 0.0238(6) 0.0329(7) 0.0306(7) 0.0051(5) 0.0143(5) 0.0027(5)
C21 0.0218(6) 0.0273(6) 0.0441(8) 0.0013(6) 0.0170(5) 0.0032(5)
C12 0.0325(7) 0.0205(6) 0.0351(7) -0.0026(5) 0.0137(6) -0.0046(5)
C17 0.0370(7) 0.0357(7) 0.0274(6) -0.0106(6) 0.0150(6) -0.0051(6)
C15 0.0301(6) 0.0503(9) 0.0211(6) 0.0008(6) 0.0123(5) -0.0025(6)
C20 0.0253(6) 0.0465(9) 0.0299(7) -0.0015(6) 0.0033(5) -0.0069(6)
C13 0.0252(6) 0.0317(7) 0.0278(6) 0.0089(5) 0.0057(5) -0.0060(5)
C30 0.0318(6) 0.0342(7) 0.0295(7) -0.0105(5) 0.0160(5) -0.0073(5)
C5 0.0369(7) 0.0254(7) 0.0591(10) 0.0117(7) 0.0265(7) 0.0070(6)
C22 0.0428(8) 0.0436(9) 0.0689(11) -0.0028(8) 0.0400(8) 0.0040(7)
C4 0.0357(7) 0.0246(7) 0.0487(9) -0.0067(6) 0.0158(7) 0.0002(5)
C9 0.0376(7) 0.0384(8) 0.0282(7) -0.0026(6) 0.0161(6) 0.0004(6)
C19 0.0244(6) 0.0401(8) 0.0419(8) 0.0039(6) 0.0129(6) -0.0100(6)
C29 0.0370(7) 0.0243(6) 0.0296(7) 0.0003(5) 0.0114(6) -0.0036(5)
C23 0.0244(6) 0.0398(8) 0.0584(10) 0.0148(7) 0.0153(6) 0.0087(6)
C14 0.0296(7) 0.0509(9) 0.0265(7) 0.0114(6) 0.0113(5) -0.0072(6)
C31 0.0526(9) 0.0293(7) 0.0458(9) -0.0066(6) 0.0325(7) 0.0002(6)
C32 0.0395(8) 0.0416(9) 0.0566(10) -0.0148(8) 0.0236(7) 0.0063(7)
C7 0.0356(7) 0.0506(9) 0.0319(7) 0.0130(7) 0.0169(6) 0.0108(6)
C27 0.0615(10) 0.0387(8) 0.0253(7) -0.0013(6) 0.0164(7) -0.0093(7)
C6 0.0457(9) 0.0436(9) 0.0525(10) 0.0265(8) 0.0270(8) 0.0175(7)
C26 0.0416(8) 0.0357(8) 0.0411(8) -0.0116(7) 0.0143(7) 0.0043(6)
C24 0.0348(7) 0.0338(7) 0.0459(8) 0.0113(6) 0.0217(6) -0.0015(6)
C25 0.0222(6) 0.0301(7) 0.0620(10) -0.0020(7) 0.0104(6) -0.0070(5)
C28 0.0296(7) 0.0388(8) 0.0519(9) 0.0137(7) 0.0141(6) 0.0090(6)

loop_
_atom_type_symbol
_atom_type_description
_atom_type_scat_dispersion_real
_atom_type_scat_dispersion_imag
_atom_type_scat_source
C C 0.0033 0.0016 'International Tables Vol C Tables 4.2.6.8 and 6.1.1.4'
H H 0.0000 0.0000 'International Tables Vol C Tables 4.2.6.8 and 6.1.1.4'
Mg Mg 0.0486 0.0363 'International Tables Vol C Tables 4.2.6.8 and 6.1.1.4'
N N 0.0061 0.0033 'International Tables Vol C Tables 4.2.6.8 and 6.1.1.4'
O O 0.0106 0.0060 'International Tables Vol C Tables 4.2.6.8 and 6.1.1.4'
Si Si 0.0817 0.0704 'International Tables Vol C Tables 4.2.6.8 and 6.1.1.4'

loop_
_geom_angle_atom_site_label_1
_geom_angle_atom_site_label_2
_geom_angle_atom_site_label_3
_geom_angle
N4 Si1 Mg1 34.61(3)
N4 Si1 C26 113.00(7)
N4 Si1 C24 108.95(6)
N4 Si1 C25 113.91(6)
C26 Si1 Mg1 108.86(5)
C26 Si1 C24 108.17(8)
C26 Si1 C25 106.19(8)
C24 Si1 Mg1 78.60(5)
C25 Si1 Mg1 140.93(5)
C25 Si1 C24 106.28(7)
N4 Si2 Mg1 33.84(3)
N4 Si2 C29 109.14(6)
N4 Si2 C27 113.97(7)
N4 Si2 C28 114.05(6)
C29 Si2 Mg1 75.34(5)
C29 Si2 C28 105.63(7)
C27 Si2 Mg1 128.10(6)
C27 Si2 C29 107.98(7)
C27 Si2 C28 105.59(8)
C28 Si2 Mg1 123.77(6)
Si1 Mg1 Si2 57.354(17)
O1 Mg1 Si1 109.06(3)
O1 Mg1 Si2 96.37(4)
O1 Mg1 N1 112.18(5)
O1 Mg1 N2 109.21(4)
O1 Mg1 C1 114.74(4)
N1 Mg1 Si1 105.90(3)
N1 Mg1 Si2 150.97(3)
N1 Mg1 C1 32.50(4)
N4 Mg1 Si1 28.91(3)
N4 Mg1 Si2 28.45(3)
N4 Mg1 O1 104.03(5)
N4 Mg1 N1 131.28(4)
N4 Mg1 N2 130.56(5)
N4 Mg1 C1 141.17(4)
N2 Mg1 Si1 141.04(3)
N2 Mg1 Si2 111.07(3)
N2 Mg1 N1 65.36(4)
N2 Mg1 C1 32.86(4)
C1 Mg1 Si1 128.62(3)
C1 Mg1 Si2 137.32(3)
C33 O1 Mg1 124.91(7)
C30 O1 Mg1 125.38(8)
C30 O1 C33 105.60(9)
C1 N3 C18 117.55(10)
C1 N3 C21 119.14(10)
C21 N3 C18 123.32(10)
C1 N1 Mg1 90.36(7)
C1 N1 C2 122.67(9)
C2 N1 Mg1 140.39(8)
Si1 N4 Si2 125.79(6)
Si1 N4 Mg1 116.47(5)
Si2 N4 Mg1 117.72(6)
C10 N2 Mg1 135.62(7)
C1 N2 Mg1 91.27(7)
C1 N2 C10 119.24(10)
C11 C10 N2 119.86(11)
C11 C10 C16 119.65(11)
C16 C10 N2 120.30(11)
N3 C1 Mg1 178.00(8)
N1 C1 Mg1 57.14(6)
N1 C1 N3 124.67(10)
N1 C1 N2 113.00(10)
N2 C1 Mg1 55.86(5)
N2 C1 N3 122.33(10)
C10 C11 C12 121.05(11)
C13 C11 C10 118.87(12)
C13 C11 C12 120.08(12)
O1 C33 H33A 110.7
O1 C33 H33B 110.7
O1 C33 C32 105.04(11)
H33A C33 H33B 108.8
C32 C33 H33A 110.7
C32 C33 H33B 110.7
C3 C2 N1 119.62(12)
C8 C2 N1 120.79(11)
C8 C2 C3 119.45(12)
C10 C16 C17 120.87(11)
C15 C16 C10 119.21(12)
C15 C16 C17 119.83(12)
N3 C18 H18 105.8
N3 C18 C20 112.98(11)
N3 C18 C19 116.26(11)
C20 C18 H18 105.8
C19 C18 H18 105.8
C19 C18 C20 109.30(11)
C2 C3 C4 121.44(12)
C5 C3 C2 118.89(14)
C5 C3 C4 119.66(13)
C2 C8 C9 121.28(12)
C7 C8 C2 119.27(13)
C7 C8 C9 119.43(13)
N3 C21 H21 105.9
N3 C21 C22 112.95(12)
N3 C21 C23 115.88(12)
C22 C21 H21 105.9
C23 C21 H21 105.9
C23 C21 C22 109.55(12)
C11 C12 H12A 109.5
C11 C12 H12B 109.5
C11 C12 H12C 109.5
H12A C12 H12B 109.5
H12A C12 H12C 109.5
H12B C12 H12C 109.5
C16 C17 H17A 109.5
C16 C17 H17B 109.5
C16 C17 H17C 109.5
H17A C17 H17B 109.5
H17A C17 H17C 109.5
H17B C17 H17C 109.5
C16 C15 H15 119.6
C14 C15 C16 120.90(13)
C14 C15 H15 119.6
C18 C20 H20A 109.5
C18 C20 H20B 109.5
C18 C20 H20C 109.5
H20A C20 H20B 109.5
H20A C20 H20C 109.5
H20B C20 H20C 109.5
C11 C13 H13 119.2
C14 C13 C11 121.51(13)
C14 C13 H13 119.2
O1 C30 H30A 110.9
O1 C30 H30B 110.9
O1 C30 C31 104.38(11)
H30A C30 H30B 108.9
C31 C30 H30A 110.9
C31 C30 H30B 110.9
C3 C5 H5 119.2
C6 C5 C3 121.61(14)
C6 C5 H5 119.2
C21 C22 H22A 109.5
C21 C22 H22B 109.5
C21 C22 H22C 109.5
H22A C22 H22B 109.5
H22A C22 H22C 109.5
H22B C22 H22C 109.5
C3 C4 H4A 109.5
C3 C4 H4B 109.5
C3 C4 H4C 109.5
H4A C4 H4B 109.5
H4A C4 H4C 109.5
H4B C4 H4C 109.5
C8 C9 H9A 109.5
C8 C9 H9B 109.5
C8 C9 H9C 109.5
H9A C9 H9B 109.5
H9A C9 H9C 109.5
H9B C9 H9C 109.5
C18 C19 H19A 109.5
C18 C19 H19B 109.5
C18 C19 H19C 109.5
H19A C19 H19B 109.5
H19A C19 H19C 109.5
H19B C19 H19C 109.5
Si2 C29 H29A 109.5
Si2 C29 H29B 109.5
Si2 C29 H29C 109.5
H29A C29 H29B 109.5
H29A C29 H29C 109.5
H29B C29 H29C 109.5
C21 C23 H23A 109.5
C21 C23 H23B 109.5
C21 C23 H23C 109.5
H23A C23 H23B 109.5
H23A C23 H23C 109.5
H23B C23 H23C 109.5
C15 C14 H14 120.3
C13 C14 C15 119.44(13)
C13 C14 H14 120.3
C30 C31 H31A 110.9
C30 C31 H31B 110.9
C30 C31 C32 104.06(12)
H31A C31 H31B 109.0
C32 C31 H31A 110.9
C32 C31 H31B 110.9
C33 C32 H32A 110.6
C33 C32 H32B 110.6
C31 C32 C33 105.54(12)
C31 C32 H32A 110.6
C31 C32 H32B 110.6
H32A C32 H32B 108.8
C8 C7 H7 119.4
C6 C7 C8 121.17(15)
C6 C7 H7 119.4
Si2 C27 H27A 109.5
Si2 C27 H27B 109.5
Si2 C27 H27C 109.5
H27A C27 H27B 109.5
H27A C27 H27C 109.5
H27B C27 H27C 109.5
C5 C6 H6 120.3
C7 C6 C5 119.47(14)
C7 C6 H6 120.3
Si1 C26 H26A 109.5
Si1 C26 H26B 109.5
Si1 C26 H26C 109.5
H26A C26 H26B 109.5
H26A C26 H26C 109.5
H26B C26 H26C 109.5
Si1 C24 H24A 109.5
Si1 C24 H24B 109.5
Si1 C24 H24C 109.5
H24A C24 H24B 109.5
H24A C24 H24C 109.5
H24B C24 H24C 109.5
Si1 C25 H25A 109.5
Si1 C25 H25B 109.5
Si1 C25 H25C 109.5
H25A C25 H25B 109.5
H25A C25 H25C 109.5
H25B C25 H25C 109.5
Si2 C28 H28A 109.5
Si2 C28 H28B 109.5
Si2 C28 H28C 109.5
H28A C28 H28B 109.5
H28A C28 H28C 109.5
H28B C28 H28C 109.5

loop_
_geom_bond_atom_site_label_1
_geom_bond_atom_site_label_2
_geom_bond_distance
Si1 Mg1 3.1339(7)
Si1 N4 1.6926(11)
Si1 C26 1.8698(16)
Si1 C24 1.8792(16)
Si1 C25 1.8750(14)
Si2 Mg1 3.1616(8)
Si2 N4 1.7012(11)
Si2 C29 1.8783(14)
Si2 C27 1.8664(17)
Si2 C28 1.8820(15)
Mg1 O1 2.0351(10)
Mg1 N1 2.1011(11)
Mg1 N4 1.9887(11)
Mg1 N2 2.0707(10)
Mg1 C1 2.5012(12)
O1 C33 1.4568(15)
O1 C30 1.4492(15)
N3 C1 1.3920(14)
N3 C18 1.4823(15)
N3 C21 1.4781(16)
N1 C1 1.3438(15)
N1 C2 1.4207(16)
N2 C10 1.4194(15)
N2 C1 1.3575(15)
C10 C11 1.4059(17)
C10 C16 1.4092(18)
C11 C12 1.5045(19)
C11 C13 1.3940(18)
C33 H33A 0.9900
C33 H33B 0.9900
C33 C32 1.528(2)
C2 C3 1.4089(18)
C2 C8 1.4051(19)
C16 C17 1.5098(19)
C16 C15 1.3941(19)
C18 H18 1.0000
C18 C20 1.5340(19)
C18 C19 1.5288(19)
C3 C5 1.393(2)
C3 C4 1.506(2)
C8 C9 1.505(2)
C8 C7 1.3969(19)
C21 H21 1.0000
C21 C22 1.538(2)
C21 C23 1.531(2)
C12 H12A 0.9800
C12 H12B 0.9800
C12 H12C 0.9800
C17 H17A 0.9800
C17 H17B 0.9800
C17 H17C 0.9800
C15 H15 0.9500
C15 C14 1.385(2)
C20 H20A 0.9800
C20 H20B 0.9800
C20 H20C 0.9800
C13 H13 0.9500
C13 C14 1.379(2)
C30 H30A 0.9900
C30 H30B 0.9900
C30 C31 1.505(2)
C5 H5 0.9500
C5 C6 1.376(3)
C22 H22A 0.9800
C22 H22B 0.9800
C22 H22C 0.9800
C4 H4A 0.9800
C4 H4B 0.9800
C4 H4C 0.9800
C9 H9A 0.9800
C9 H9B 0.9800
C9 H9C 0.9800
C19 H19A 0.9800
C19 H19B 0.9800
C19 H19C 0.9800
C29 H29A 0.9800
C29 H29B 0.9800
C29 H29C 0.9800
C23 H23A 0.9800
C23 H23B 0.9800
C23 H23C 0.9800
C14 H14 0.9500
C31 H31A 0.9900
C31 H31B 0.9900
C31 C32 1.520(2)
C32 H32A 0.9900
C32 H32B 0.9900
C7 H7 0.9500
C7 C6 1.374(2)
C27 H27A 0.9800
C27 H27B 0.9800
C27 H27C 0.9800
C6 H6 0.9500
C26 H26A 0.9800
C26 H26B 0.9800
C26 H26C 0.9800
C24 H24A 0.9800
C24 H24B 0.9800
C24 H24C 0.9800
C25 H25A 0.9800
C25 H25B 0.9800
C25 H25C 0.9800
C28 H28A 0.9800
C28 H28B 0.9800
C28 H28C 0.9800

loop_
_geom_torsion_atom_site_label_1
_geom_torsion_atom_site_label_2
_geom_torsion_atom_site_label_3
_geom_torsion_atom_site_label_4
_geom_torsion
Mg1 Si1 N4 Si2 -178.54(12)
Mg1 Si2 N4 Si1 178.53(12)
Mg1 O1 C33 C32 125.50(11)
Mg1 O1 C30 C31 -117.37(10)
Mg1 N1 C1 N3 -178.96(10)
Mg1 N1 C1 N2 0.23(10)
Mg1 N1 C2 C3 -101.89(14)
Mg1 N1 C2 C8 73.67(16)
Mg1 N2 C10 C11 -106.05(12)
Mg1 N2 C10 C16 68.98(15)
Mg1 N2 C1 N3 178.98(10)
Mg1 N2 C1 N1 -0.23(10)
O1 C33 C32 C31 12.10(16)
O1 C30 C31 C32 -31.71(14)
N1 C2 C3 C5 179.36(11)
N1 C2 C3 C4 -1.53(18)
N1 C2 C8 C9 -1.51(18)
N1 C2 C8 C7 -179.59(11)
N2 C10 C11 C12 1.52(16)
N2 C10 C11 C13 -178.69(10)
N2 C10 C16 C17 -5.31(17)
N2 C10 C16 C15 177.89(11)
C10 N2 C1 Mg1 146.28(11)
C10 N2 C1 N3 -34.74(15)
C10 N2 C1 N1 146.05(10)
C10 C11 C13 C14 -0.96(18)
C10 C16 C15 C14 2.61(19)
C1 N3 C18 C20 -113.86(13)
C1 N3 C18 C19 118.58(12)
C1 N3 C21 C22 -116.10(13)
C1 N3 C21 C23 116.36(13)
C1 N1 C2 C3 116.24(13)
C1 N1 C2 C8 -68.20(16)
C1 N2 C10 C11 126.46(11)
C1 N2 C10 C16 -58.51(14)
C11 C10 C16 C17 169.73(11)
C11 C10 C16 C15 -7.06(17)
C11 C13 C14 C15 -3.5(2)
C33 O1 C30 C31 40.58(13)
C2 N1 C1 Mg1 156.81(12)
C2 N1 C1 N3 -22.15(18)
C2 N1 C1 N2 157.04(11)
C2 C3 C5 C6 -1.0(2)
C2 C8 C7 C6 1.6(2)
C16 C10 C11 C12 -173.54(11)
C16 C10 C11 C13 6.24(17)
C16 C15 C14 C13 2.7(2)
C18 N3 C1 N1 141.73(12)
C18 N3 C1 N2 -37.39(16)
C18 N3 C21 C22 63.56(17)
C18 N3 C21 C23 -63.98(16)
C3 C2 C8 C9 174.06(12)
C3 C2 C8 C7 -4.02(18)
C3 C5 C6 C7 -1.5(2)
C8 C2 C3 C5 3.74(18)
C8 C2 C3 C4 -177.15(12)
C8 C7 C6 C5 1.2(2)
C21 N3 C1 N1 -38.59(17)
C21 N3 C1 N2 142.29(12)
C21 N3 C18 C20 66.48(16)
C21 N3 C18 C19 -61.09(16)
C12 C11 C13 C14 178.83(12)
C17 C16 C15 C14 -174.22(13)
C30 O1 C33 C32 -32.59(14)
C30 C31 C32 C33 11.75(16)
C4 C3 C5 C6 179.88(14)
C9 C8 C7 C6 -176.56(14)
C29 Si2 N4 Si1 175.98(7)
C29 Si2 N4 Mg1 -2.55(8)
C27 Si2 N4 Si1 55.20(10)
C27 Si2 N4 Mg1 -123.33(8)
C26 Si1 N4 Si2 -88.35(9)
C26 Si1 N4 Mg1 90.19(8)
C24 Si1 N4 Si2 151.39(8)
C24 Si1 N4 Mg1 -30.07(8)
C25 Si1 N4 Si2 32.94(10)
C25 Si1 N4 Mg1 -148.52(8)
C28 Si2 N4 Si1 -66.17(10)
C28 Si2 N4 Mg1 115.31(8)

loop_
_smtbx_masks_void_nr
_smtbx_masks_void_average_x
_smtbx_masks_void_average_y
_smtbx_masks_void_average_z
_smtbx_masks_void_volume
_smtbx_masks_void_count_electrons
1 0.000 0.000 -0.385 507.4 123.6
2 0.500 0.500 -0.041 507.4 123.6
